data_7129408
loop_
_publ_author_name
'Schopper, Nils'
'Zapf, Ludwig'
'Sprenger, Jan Arke Peter'
'Ignat'ev, Nikolai'
'Finze, Maik'

_publ_section_title
;
 Ethyl-, vinyl- and ethynylcyanoborates: Room temperature borate ionic
 liquids with saturated and unsaturated hydrocarbon chains
;
_journal_name_full 'Chemical Communications'
_journal_paper_doi 10.1039/D1CC06393F
_journal_year 2022
_chemical_formula_moiety 'C5 H3 B K N3'
_chemical_formula_sum 'C5 H3 B K N3'
_chemical_formula_weight 155.01
_space_group_crystal_system monoclinic
_space_group_IT_number 14
_space_group_name_Hall '-P 2ybc'
_space_group_name_H-M_alt 'P 1 21/c 1'
_atom_sites_solution_hydrogens geom
_audit_creation_method SHELXL-2018/3
_audit_update_record
;
2021-11-10 deposited with the CCDC.	2021-12-17 downloaded from the CCDC.
;
_cell_angle_alpha 90
_cell_angle_beta 94.550(2)
_cell_angle_gamma 90
_cell_formula_units_Z 4
_cell_length_a 8.5049(2)
_cell_length_b 12.8513(2)
_cell_length_c 7.1205(2)
_cell_measurement_reflns_used 5963
_cell_measurement_temperature 100(2)
_cell_measurement_theta_max 77.2100
_cell_measurement_theta_min 6.2480
_cell_volume 775.81(3)
_computing_cell_refinement 'CrysAlisPro 1.171.40.45a (Rigaku OD, 2019)'
_computing_data_collection 'CrysAlisPro 1.171.40.45a (Rigaku OD, 2019)'
_computing_data_reduction 'CrysAlisPro 1.171.40.45a (Rigaku OD, 2019)'
_computing_molecular_graphics 'SHELXL-2018/3 (Sheldrick, 2018)'
_computing_publication_material 'SHELXL-2018/3 (Sheldrick, 2018)'
_computing_structure_refinement 'SHELXL-2018/3 (Sheldrick, 2018)'
_computing_structure_solution 'SHELXT 2014/4 (Sheldrick, 2014)'
_diffrn_ambient_environment N~2~
_diffrn_ambient_temperature 100.00(10)
_diffrn_detector 'Hybrid Pixel Array Detector'
_diffrn_detector_area_resol_mean 10.0000
_diffrn_detector_type HyPix
_diffrn_measured_fraction_theta_full 0.999
_diffrn_measured_fraction_theta_max 0.998
_diffrn_measurement_device 'four-circle diffractometer'
_diffrn_measurement_device_type 'XtaLAB Synergy, Dualflex, HyPix'
_diffrn_radiation_monochromator mirror
_diffrn_radiation_probe x-ray
_diffrn_radiation_type 'Cu K\a'
_diffrn_radiation_wavelength 1.54184
_diffrn_reflns_av_R_equivalents 0.0468
_diffrn_reflns_av_unetI/netI 0.0294
_diffrn_reflns_Laue_measured_fraction_full 0.999
_diffrn_reflns_Laue_measured_fraction_max 0.998
_diffrn_reflns_limit_h_max 10
_diffrn_reflns_limit_h_min -10
_diffrn_reflns_limit_k_max 16
_diffrn_reflns_limit_k_min -7
_diffrn_reflns_limit_l_max 8
_diffrn_reflns_limit_l_min -8
_diffrn_reflns_number 8371
_diffrn_reflns_point_group_measured_fraction_full 0.999
_diffrn_reflns_point_group_measured_fraction_max 0.998
_diffrn_reflns_theta_full 72.000
_diffrn_reflns_theta_max 74.332
_diffrn_reflns_theta_min 5.217
_diffrn_source 'micro-focus sealed X-ray tube'
_diffrn_source_type 'PhotonJet (Cu) X-ray Source'
_exptl_absorpt_coefficient_mu 5.368
_exptl_absorpt_correction_T_max 0.815
_exptl_absorpt_correction_T_min 0.317
_exptl_absorpt_correction_type gaussian
_exptl_absorpt_process_details
;
CrysAlisPro 1.171.40.61a (Rigaku Oxford Diffraction, 2019)
Numerical absorption correction based on gaussian integration over
			a multifaceted crystal model
Empirical absorption correction using spherical harmonics,
 implemented in SCALE3 ABSPACK scaling algorithm.
;
_exptl_crystal_colour 'clear colourless'
_exptl_crystal_density_diffrn 1.327
_exptl_crystal_description block
_exptl_crystal_F_000 312
_exptl_crystal_size_max 0.371
_exptl_crystal_size_mid 0.265
_exptl_crystal_size_min 0.186
_refine_diff_density_max 0.522
_refine_diff_density_min -0.223
_refine_diff_density_rms 0.074
_refine_ls_extinction_method none
_refine_ls_goodness_of_fit_ref 1.064
_refine_ls_hydrogen_treatment constr
_refine_ls_matrix_type full
_refine_ls_number_parameters 91
_refine_ls_number_reflns 1583
_refine_ls_number_restraints 0
_refine_ls_restrained_S_all 1.064
_refine_ls_R_factor_all 0.0356
_refine_ls_R_factor_gt 0.0343
_refine_ls_shift/su_max 0.000
_refine_ls_shift/su_mean 0.000
_refine_ls_structure_factor_coef Fsqd
_refine_ls_weighting_details 'w=1/[\s^2^(Fo^2^)+(0.0552P)^2^+0.3964P] where P=(Fo^2^+2Fc^2^)/3'
_refine_ls_weighting_scheme calc
_refine_ls_wR_factor_gt 0.0959
_refine_ls_wR_factor_ref 0.0969
_reflns_Friedel_coverage 0.000
_reflns_number_gt 1503
_reflns_number_total 1583
_reflns_threshold_expression 'I > 2\s(I)'
_cod_data_source_file d1cc06393f2.cif
_cod_data_source_block LuZa044_NiSc_a
_cod_original_sg_symbol_H-M 'P 21/c'
_cod_database_code 7129408
_shelx_shelxl_version_number 2018/3
_shelx_space_group_comment
;
The symmetry employed for this shelxl refinement is uniquely defined
by the following loop, which should always be used as a source of
symmetry information in preference to the above space-group names.
They are only intended as comments.
;
_oxdiff_exptl_absorpt_empirical_full_min 0.826
_oxdiff_exptl_absorpt_empirical_full_max 1.304
_oxdiff_exptl_absorpt_empirical_details
;
Empirical correction (ABSPACK) includes:
- Absorption correction using spherical harmonics
- Frame scaling
;

loop_
_space_group_symop_operation_xyz
'x, y, z'
'-x, y+1/2, -z+1/2'
'-x, -y, -z'
'x, -y-1/2, z-1/2'

loop_
_atom_site_label
_atom_site_type_symbol
_atom_site_fract_x
_atom_site_fract_y
_atom_site_fract_z
_atom_site_U_iso_or_equiv
_atom_site_adp_type
_atom_site_occupancy
_atom_site_site_symmetry_order
_atom_site_calc_flag
_atom_site_refinement_flags_posn
_atom_site_refinement_flags_adp
_atom_site_refinement_flags_occupancy
_atom_site_disorder_assembly
_atom_site_disorder_group
K1 K 0.75148(4) 0.30360(3) -0.09422(5) 0.01772(16) Uani 1 1 d . . . . .
B1 B 0.7625(2) 0.58537(14) 0.4765(3) 0.0166(4) Uani 1 1 d . . . . .
C1 C 0.75438(18) 0.48133(13) 0.3493(2) 0.0166(3) Uani 1 1 d . . . . .
N1 N 0.75093(17) 0.40844(11) 0.2573(2) 0.0209(3) Uani 1 1 d . . . . .
N3 N 0.48107(19) 0.68792(11) 0.4040(2) 0.0219(3) Uani 1 1 d . . . . .
C3 C 0.5994(2) 0.64621(12) 0.4321(2) 0.0172(3) Uani 1 1 d . . . . .
N2 N 1.01283(19) 0.69531(11) 0.3567(2) 0.0225(4) Uani 1 1 d . . . . .
C2 C 0.9046(2) 0.65272(13) 0.4049(2) 0.0175(3) Uani 1 1 d . . . . .
C4 C 0.7942(2) 0.55954(13) 0.6973(2) 0.0196(4) Uani 1 1 d . . . . .
H4 H 0.894535 0.531672 0.738543 0.024 Uiso 1 1 calc R U . . .
C5 C 0.6929(2) 0.57371(14) 0.8262(3) 0.0256(4) Uani 1 1 d . . . . .
H5A H 0.591243 0.601398 0.791232 0.031 Uiso 1 1 calc R U . . .
H5B H 0.721738 0.556215 0.953960 0.031 Uiso 1 1 calc R U . . .

loop_
_atom_site_aniso_label
_atom_site_aniso_U_11
_atom_site_aniso_U_22
_atom_site_aniso_U_33
_atom_site_aniso_U_23
_atom_site_aniso_U_13
_atom_site_aniso_U_12
K1 0.0197(2) 0.0163(2) 0.0172(2) -0.00075(11) 0.00189(15) -0.00038(12)
B1 0.0152(8) 0.0141(8) 0.0206(9) -0.0008(7) 0.0020(7) 0.0009(7)
C1 0.0141(7) 0.0175(8) 0.0184(8) 0.0034(7) 0.0021(6) 0.0009(6)
N1 0.0235(8) 0.0177(7) 0.0216(7) 0.0006(6) 0.0020(6) 0.0005(6)
N3 0.0204(8) 0.0221(8) 0.0234(8) 0.0007(5) 0.0022(6) 0.0025(6)
C3 0.0198(8) 0.0151(7) 0.0169(8) 0.0000(6) 0.0028(6) -0.0022(6)
N2 0.0211(8) 0.0217(8) 0.0247(8) -0.0003(6) 0.0018(6) -0.0009(6)
C2 0.0187(8) 0.0156(8) 0.0179(8) -0.0021(6) -0.0002(6) 0.0024(6)
C4 0.0201(8) 0.0160(8) 0.0223(8) 0.0011(6) -0.0014(7) 0.0008(6)
C5 0.0321(10) 0.0244(9) 0.0203(9) 0.0017(7) 0.0020(7) 0.0035(8)

loop_
_atom_type_symbol
_atom_type_description
_atom_type_scat_dispersion_real
_atom_type_scat_dispersion_imag
_atom_type_scat_source
C C 0.0181 0.0091 'International Tables Vol C Tables 4.2.6.8 and 6.1.1.4'
H H 0.0000 0.0000 'International Tables Vol C Tables 4.2.6.8 and 6.1.1.4'
B B 0.0090 0.0039 'International Tables Vol C Tables 4.2.6.8 and 6.1.1.4'
N N 0.0311 0.0180 'International Tables Vol C Tables 4.2.6.8 and 6.1.1.4'
K K 0.3868 1.0657 'International Tables Vol C Tables 4.2.6.8 and 6.1.1.4'

loop_
_geom_angle_atom_site_label_1
_geom_angle_atom_site_label_2
_geom_angle_atom_site_label_3
_geom_angle
_geom_angle_site_symmetry_1
_geom_angle_site_symmetry_3
_geom_angle_publ_flag
N1 K1 N3 127.94(4) . 3_665 ?
N1 K1 N2 128.76(4) . 3_765 ?
N3 K1 N2 88.46(5) 3_665 3_765 ?
N1 K1 N2 76.19(4) . 2_745 ?
N3 K1 N2 152.03(4) 3_665 2_745 ?
N2 K1 N2 83.93(5) 3_765 2_745 ?
N1 K1 N3 77.44(4) . 2_645 ?
N3 K1 N3 85.62(5) 3_665 2_645 ?
N2 K1 N3 148.47(4) 3_765 2_645 ?
N2 K1 N3 86.94(5) 2_745 2_645 ?
N1 K1 N1 139.48(5) . 4_565 ?
N3 K1 N1 76.95(4) 3_665 4_565 ?
N2 K1 N1 75.42(4) 3_765 4_565 ?
N2 K1 N1 75.09(4) 2_745 4_565 ?
N3 K1 N1 73.07(4) 2_645 4_565 ?
N1 K1 K1 49.44(3) . 4_566 ?
N3 K1 K1 133.26(3) 3_665 4_566 ?
N2 K1 K1 131.76(3) 3_765 4_566 ?
N2 K1 K1 47.83(3) 2_745 4_566 ?
N3 K1 K1 47.77(3) 2_645 4_566 ?
N1 K1 K1 90.04(3) 4_565 4_566 ?
N1 K1 K1 172.87(3) . 4_565 ?
N3 K1 K1 48.87(3) 3_665 4_565 ?
N2 K1 K1 48.51(3) 3_765 4_565 ?
N2 K1 K1 108.79(3) 2_745 4_565 ?
N3 K1 K1 107.54(3) 2_645 4_565 ?
N1 K1 K1 47.65(3) 4_565 4_565 ?
K1 K1 K1 137.688(18) 4_566 4_565 ?
C3 B1 C2 109.67(14) . . ?
C3 B1 C4 111.67(14) . . ?
C2 B1 C4 110.49(14) . . ?
C3 B1 C1 107.22(13) . . ?
C2 B1 C1 105.59(14) . . ?
C4 B1 C1 111.97(13) . . ?
N1 C1 B1 178.68(18) . . ?
C1 N1 K1 153.10(13) . . ?
C1 N1 K1 123.94(12) . 4_566 ?
K1 N1 K1 82.91(4) . 4_566 ?
C3 N3 K1 134.52(13) . 3_665 ?
C3 N3 K1 141.56(14) . 2_655 ?
K1 N3 K1 83.36(4) 3_665 2_655 ?
N3 C3 B1 178.06(18) . . ?
C2 N2 K1 145.36(13) . 3_765 ?
C2 N2 K1 126.37(13) . 2_755 ?
K1 N2 K1 83.66(4) 3_765 2_755 ?
N2 C2 B1 175.37(17) . . ?
C5 C4 B1 125.65(16) . . ?
C5 C4 H4 117.2 . . ?
B1 C4 H4 117.2 . . ?
C4 C5 H5A 120.0 . . ?
C4 C5 H5B 120.0 . . ?
H5A C5 H5B 120.0 . . ?

loop_
_geom_bond_atom_site_label_1
_geom_bond_atom_site_label_2
_geom_bond_distance
_geom_bond_site_symmetry_2
_geom_bond_publ_flag
K1 N1 2.8432(15) . ?
K1 N3 2.8457(17) 3_665 ?
K1 N2 2.8469(17) 3_765 ?
K1 N2 2.8772(16) 2_745 ?
K1 N3 2.8949(16) 2_645 ?
K1 N1 2.9227(15) 4_565 ?
K1 K1 3.8175(3) 4_566 ?
K1 K1 3.8176(3) 4_565 ?
B1 C3 1.601(2) . ?
B1 C2 1.602(2) . ?
B1 C4 1.609(3) . ?
B1 C1 1.613(2) . ?
C1 N1 1.142(2) . ?
N3 C3 1.144(2) . ?
N2 C2 1.147(2) . ?
C4 C5 1.320(3) . ?
C4 H4 0.9500 . ?
C5 H5A 0.9500 . ?
C5 H5B 0.9500 . ?
